data_7210191
loop_
_publ_author_name
'Ainscough, Eric W.'
'Brodie, Andrew M.'
'Davidson, Ross J.'
'Jameson, Geoffrey B.'
'Otter, Carl A.'

_publ_section_title
;
 Flexible pyridyloxy-substituted cyclotetraphosphazene platforms linked by
 silver(i)
;
_journal_issue 21
_journal_name_full CrystEngComm
_journal_page_first 4379
_journal_paper_doi 10.1039/c3ce40395e
_journal_volume 15
_journal_year 2013
_chemical_formula_moiety 'C42 H32 Ag2 F6 N12 O14 P4 S2'
_chemical_formula_sum 'C42 H32 Ag2 F6 N12 O14 P4 S2'
_chemical_formula_weight 1446.54
_chemical_name_systematic
;
?
;
_space_group_IT_number 2
_space_group_name_Hall '-P 1'
_symmetry_cell_setting triclinic
_symmetry_space_group_name_Hall '-P 1'
_symmetry_space_group_name_H-M 'P -1'
_atom_sites_solution_hydrogens geom
_atom_sites_solution_primary direct
_atom_sites_solution_secondary difmap
_audit_creation_method SHELXL-97
_cell_angle_alpha 103.983(6)
_cell_angle_beta 96.807(6)
_cell_angle_gamma 103.934(6)
_cell_formula_units_Z 2
_cell_length_a 8.8673(13)
_cell_length_b 14.964(2)
_cell_length_c 20.803(4)
_cell_measurement_reflns_used 2826
_cell_measurement_temperature 198(2)
_cell_measurement_theta_max 29.16
_cell_measurement_theta_min 2.41
_cell_volume 2553.6(7)
_computing_cell_refinement 'Bruker SMART'
_computing_data_collection 'Bruker SMART'
_computing_data_reduction 'Bruker SAINT'
_computing_molecular_graphics 'Bruker SHELXTL'
_computing_publication_material 'Bruker SHELXTL'
_computing_structure_refinement 'SHELXL-97 (Sheldrick, 1997)'
_computing_structure_solution 'SHELXS-97 (Sheldrick, 1990)'
_diffrn_ambient_temperature 198(2)
_diffrn_measured_fraction_theta_full 0.952
_diffrn_measured_fraction_theta_max 0.952
_diffrn_measurement_device_type 'CCD area detector'
_diffrn_measurement_method 'phi and omega scans'
_diffrn_radiation_monochromator graphite
_diffrn_radiation_source 'fine-focus sealed tube'
_diffrn_radiation_type MoK\a
_diffrn_radiation_wavelength 0.71073
_diffrn_reflns_av_R_equivalents 0.0593
_diffrn_reflns_av_sigmaI/netI 0.1255
_diffrn_reflns_limit_h_max 11
_diffrn_reflns_limit_h_min -8
_diffrn_reflns_limit_k_max 18
_diffrn_reflns_limit_k_min -18
_diffrn_reflns_limit_l_max 25
_diffrn_reflns_limit_l_min -25
_diffrn_reflns_number 15442
_diffrn_reflns_theta_full 26.37
_diffrn_reflns_theta_max 26.37
_diffrn_reflns_theta_min 2.79
_exptl_absorpt_coefficient_mu 1.075
_exptl_absorpt_correction_T_max 1
_exptl_absorpt_correction_T_min 0.590871
_exptl_absorpt_correction_type multi-scan
_exptl_absorpt_process_details 'SADABS 2004'
_exptl_crystal_colour colourless
_exptl_crystal_density_diffrn 1.881
_exptl_crystal_density_method 'not measured'
_exptl_crystal_description needle
_exptl_crystal_F_000 1440
_exptl_crystal_size_max 0.70
_exptl_crystal_size_mid 0.14
_exptl_crystal_size_min 0.06
_refine_diff_density_max 2.154
_refine_diff_density_min -1.315
_refine_diff_density_rms 0.177
_refine_ls_extinction_method none
_refine_ls_goodness_of_fit_ref 1.046
_refine_ls_hydrogen_treatment constr
_refine_ls_matrix_type full
_refine_ls_number_parameters 861
_refine_ls_number_reflns 9926
_refine_ls_number_restraints 434
_refine_ls_restrained_S_all 1.032
_refine_ls_R_factor_all 0.1359
_refine_ls_R_factor_gt 0.0784
_refine_ls_shift/su_max 0.016
_refine_ls_shift/su_mean 0.001
_refine_ls_structure_factor_coef Fsqd
_refine_ls_weighting_details 'calc w=1/[\s^2^(Fo^2^)+(0.0852P)^2^+23.2992P] where P=(Fo^2^+2Fc^2^)/3'
_refine_ls_weighting_scheme calc
_refine_ls_wR_factor_gt 0.1968
_refine_ls_wR_factor_ref 0.2259
_reflns_number_gt 5823
_reflns_number_total 9926
_reflns_threshold_expression >2sigma(I)
_cod_data_source_file c3ce40395e.txt
_cod_data_source_block '[ag2l](otf)2'
_cod_original_cell_volume 2553.5(7)
_cod_original_sg_symbol_H-M P-1
_cod_database_code 7210191

loop_
_symmetry_equiv_pos_as_xyz
'x, y, z'
'-x, -y, -z'

loop_
_atom_site_label
_atom_site_type_symbol
_atom_site_fract_x
_atom_site_fract_y
_atom_site_fract_z
_atom_site_U_iso_or_equiv
_atom_site_adp_type
_atom_site_occupancy
_atom_site_symmetry_multiplicity
_atom_site_calc_flag
_atom_site_refinement_flags
_atom_site_disorder_assembly
_atom_site_disorder_group
P1 P 0.6702(3) 0.0123(2) 0.15799(13) 0.0260(6) Uani 1 1 d . A .
Ag1 Ag 0.83070(8) -0.13410(6) 0.32680(4) 0.0285(2) Uani 1 1 d . . .
C72 C 0.3372(10) -0.0981(9) 0.3104(5) 0.032(3) Uani 1 1 d . . .
H72 H 0.3001 -0.0449 0.3109 0.039 Uiso 1 1 calc R . .
C2 C 0.7182(14) -0.4482(9) 0.3793(7) 0.047(3) Uani 1 1 d . . .
C75 C 0.4568(11) -0.2499(9) 0.3075(6) 0.040(3) Uani 1 1 d . . .
H75 H 0.4969 -0.3024 0.3054 0.048 Uiso 1 1 calc R . .
C31 C 0.9131(10) -0.2062(8) 0.1663(5) 0.027(2) Uani 1 1 d . . .
C32 C 0.9021(12) -0.2625(9) 0.1037(5) 0.036(3) Uani 1 1 d . . .
H32 H 0.9630 -0.2408 0.0741 0.043 Uiso 1 1 calc R . .
C33 C 0.7980(13) -0.3532(9) 0.0847(6) 0.043(3) Uani 1 1 d . . .
H33 H 0.7856 -0.3939 0.0417 0.051 Uiso 1 1 calc R . .
C34 C 0.7122(12) -0.3823(9) 0.1313(6) 0.040(3) Uani 1 1 d . . .
H34 H 0.6418 -0.4432 0.1202 0.048 Uiso 1 1 calc R . .
C35 C 0.7327(11) -0.3201(8) 0.1933(6) 0.035(3) Uani 1 1 d . . .
H35 H 0.6749 -0.3404 0.2242 0.042 Uiso 1 1 calc R . .
C73 C 0.2349(11) -0.1883(9) 0.3004(5) 0.039(3) Uani 1 1 d . . .
H73 H 0.1262 -0.1971 0.2939 0.046 Uiso 1 1 calc R . .
C55 C 1.1287(10) -0.0844(7) 0.4497(5) 0.023(2) Uani 1 1 d . . .
H55 H 1.0986 -0.1507 0.4414 0.028 Uiso 1 1 calc R . .
C53 C 1.3113(10) 0.0664(8) 0.5070(5) 0.027(2) Uani 1 1 d . . .
H53 H 1.4041 0.1032 0.5370 0.032 Uiso 1 1 calc R . .
C52 C 1.2190(10) 0.1102(8) 0.4754(5) 0.025(2) Uani 1 1 d . . .
H52 H 1.2477 0.1763 0.4827 0.030 Uiso 1 1 calc R . .
C51 C 1.0799(10) 0.0514(7) 0.4320(4) 0.021(2) Uani 1 1 d . . .
C61 C 1.1057(11) 0.2865(8) 0.3554(6) 0.032(3) Uani 1 1 d . . .
C62 C 1.0819(15) 0.3242(10) 0.4200(7) 0.051(3) Uani 1 1 d . . .
H62 H 1.0605 0.2873 0.4497 0.061 Uiso 1 1 calc R . .
C63 C 1.0929(16) 0.4222(11) 0.4369(8) 0.062(4) Uani 1 1 d . . .
H63 H 1.0746 0.4515 0.4789 0.074 Uiso 1 1 calc R . .
C65 C 1.1506(12) 0.4289(8) 0.3304(7) 0.040(3) Uani 1 1 d . . .
H65 H 1.1739 0.4643 0.2999 0.048 Uiso 1 1 calc R . .
N61 N 1.1391(9) 0.3342(6) 0.3108(5) 0.030(2) Uani 1 1 d . A .
C71 C 0.4978(11) -0.0911(9) 0.3196(5) 0.030(3) Uani 1 1 d . . .
C74 C 0.2944(11) -0.2641(9) 0.3001(6) 0.041(3) Uani 1 1 d . . .
H74 H 0.2271 -0.3246 0.2950 0.049 Uiso 1 1 calc R . .
C81 C 0.5371(11) 0.2020(9) 0.3720(6) 0.033(3) Uani 1 1 d . . .
N81 N 0.6099(10) 0.1896(8) 0.4263(5) 0.039(2) Uani 1 1 d . . .
C85 C 0.6263(12) 0.2567(9) 0.4838(6) 0.042(3) Uani 1 1 d . . .
H85 H 0.6817 0.2511 0.5228 0.050 Uiso 1 1 calc R . .
C84 C 0.5662(13) 0.3332(10) 0.4886(7) 0.050(3) Uani 1 1 d . . .
H84 H 0.5761 0.3767 0.5302 0.060 Uiso 1 1 calc R . .
C83 C 0.4906(13) 0.3451(9) 0.4308(7) 0.047(3) Uani 1 1 d . . .
H83 H 0.4504 0.3975 0.4329 0.056 Uiso 1 1 calc R . .
C21 C 0.6931(10) 0.1956(8) 0.1652(5) 0.028(2) Uani 1 1 d . A .
N21 N 0.8135(9) 0.2720(7) 0.1921(5) 0.031(2) Uani 1 1 d . A .
C25 C 0.7838(12) 0.3590(9) 0.2110(6) 0.038(3) Uani 1 1 d . . .
H25 H 0.8674 0.4143 0.2294 0.046 Uiso 1 1 calc R . .
C24 C 0.6307(12) 0.3654(9) 0.2030(6) 0.041(3) Uani 1 1 d . . .
H24 H 0.6103 0.4247 0.2156 0.049 Uiso 1 1 calc R . .
C23 C 0.5095(12) 0.2837(10) 0.1764(7) 0.048(3) Uani 1 1 d . . .
H23 H 0.4057 0.2873 0.1715 0.057 Uiso 1 1 calc R . .
C41 C 1.1345(10) 0.0648(8) 0.1289(5) 0.026(2) Uani 1 1 d . . .
C42 C 1.1777(10) -0.0074(8) 0.0837(5) 0.029(2) Uani 1 1 d . . .
H42 H 1.1851 -0.0639 0.0933 0.034 Uiso 1 1 calc R . .
N41 N 1.1230(8) 0.1455(7) 0.1191(4) 0.028(2) Uani 1 1 d . A .
F4 F 0.5902(8) -0.4701(6) 0.3307(4) 0.067(3) Uani 1 1 d . . .
F6 F 0.7611(9) -0.5275(5) 0.3773(4) 0.062(2) Uani 1 1 d . . .
F5 F 0.6734(9) -0.4214(7) 0.4380(4) 0.077(3) Uani 1 1 d . . .
N2 N 0.9835(8) 0.0119(6) 0.2850(4) 0.0234(18) Uani 1 1 d . . .
N31 N 0.8319(9) -0.2311(6) 0.2124(4) 0.0262(19) Uani 1 1 d . . .
N51 N 1.0357(8) -0.0428(6) 0.4177(4) 0.0237(18) Uani 1 1 d . . .
N4 N 0.5742(8) 0.0172(7) 0.2167(4) 0.032(2) Uani 1 1 d U . .
N1 N 0.8113(8) -0.0353(7) 0.1582(4) 0.028(2) Uani 1 1 d . . .
N3 N 0.8068(9) 0.1376(7) 0.3172(4) 0.029(2) Uani 1 1 d . . .
C82 C 0.4750(11) 0.2788(8) 0.3699(6) 0.036(3) Uani 1 1 d . . .
H82 H 0.4259 0.2847 0.3298 0.043 Uiso 1 1 calc R . .
N71 N 0.5571(9) -0.1635(7) 0.3176(4) 0.033(2) Uani 1 1 d . . .
C22 C 0.5383(11) 0.1976(8) 0.1571(6) 0.037(3) Uani 1 1 d . . .
H22 H 0.4561 0.1415 0.1389 0.044 Uiso 1 1 calc R . .
O1 O 0.5502(7) -0.0420(5) 0.0891(3) 0.0293(16) Uani 1 1 d D . .
O7 O 0.6110(7) -0.0038(6) 0.3357(3) 0.0311(17) Uani 1 1 d . . .
O8 O 0.5144(8) 0.1331(6) 0.3113(4) 0.039(2) Uani 1 1 d . . .
O2 O 0.7388(7) 0.1129(5) 0.1447(3) 0.0280(16) Uani 1 1 d . . .
O3 O 1.0199(7) -0.1146(5) 0.1863(3) 0.0253(15) Uani 1 1 d . . .
O10 O 0.9188(9) -0.3973(6) 0.3063(4) 0.047(2) Uani 1 1 d . . .
O6 O 1.1048(7) 0.1912(5) 0.3338(4) 0.0286(16) Uani 1 1 d . . .
O5 O 0.9735(7) 0.0934(5) 0.4058(3) 0.0257(16) Uani 1 1 d . . .
O4 O 1.1133(7) 0.0551(5) 0.1926(3) 0.0227(15) Uani 1 1 d . . .
O9 O 0.8020(10) -0.2783(6) 0.3672(5) 0.053(2) Uani 1 1 d . . .
P4 P 0.6334(3) 0.0714(2) 0.29288(14) 0.0302(6) Uani 1 1 d . . .
P2 P 0.9693(3) -0.0195(2) 0.20675(12) 0.0224(6) Uani 1 1 d . . .
P3 P 0.9587(3) 0.1049(2) 0.33168(13) 0.0238(6) Uani 1 1 d . . .
Ag2 Ag 1.06884(8) 0.25454(6) 0.20020(4) 0.0330(2) Uani 1 1 d . . .
S2 S 0.8774(3) -0.35410(19) 0.36869(15) 0.0326(6) Uani 1 1 d . . .
C54 C 1.2681(11) -0.0308(9) 0.4946(5) 0.031(3) Uani 1 1 d . . .
H54 H 1.3308 -0.0608 0.5159 0.037 Uiso 1 1 calc R . .
C64 C 1.1296(14) 0.4765(10) 0.3936(8) 0.056(4) Uani 1 1 d . . .
H64 H 1.1399 0.5420 0.4058 0.068 Uiso 1 1 calc R . .
C43 C 1.2084(11) 0.0123(9) 0.0237(5) 0.037(3) Uani 1 1 d . . .
H43 H 1.2388 -0.0316 -0.0083 0.044 Uiso 1 1 calc R . .
C45 C 1.1530(11) 0.1635(9) 0.0604(5) 0.036(3) Uani 1 1 d . . .
H45 H 1.1460 0.2212 0.0527 0.044 Uiso 1 1 calc R A .
C44 C 1.1938(12) 0.0971(10) 0.0115(6) 0.041(3) Uani 1 1 d . A .
H44 H 1.2112 0.1094 -0.0291 0.049 Uiso 1 1 calc R . .
O11 O 0.9937(9) -0.3327(5) 0.4278(4) 0.0370(18) Uani 1 1 d . . .
N11A N 0.4721(17) -0.1895(11) 0.1164(7) 0.0324(13) Uani 0.546(6) 1 d PDU A 1
C11A C 0.474(2) -0.1376(10) 0.0727(12) 0.0322(13) Uani 0.546(6) 1 d PDU A 1
C15A C 0.396(2) -0.2838(13) 0.0900(9) 0.0325(13) Uani 0.546(6) 1 d PDU A 1
H15A H 0.3925 -0.3239 0.1180 0.039 Uiso 0.546(6) 1 calc PR A 1
C14A C 0.327(2) -0.3214(12) 0.0256(8) 0.0326(13) Uani 0.546(6) 1 d PDU A 1
H14A H 0.2731 -0.3862 0.0088 0.039 Uiso 0.546(6) 1 calc PR A 1
C13A C 0.337(2) -0.2611(13) -0.0157(9) 0.0325(13) Uani 0.546(6) 1 d PDU A 1
H13A H 0.2892 -0.2861 -0.0610 0.039 Uiso 0.546(6) 1 calc PR A 1
C12A C 0.415(2) -0.1657(13) 0.0084(9) 0.0323(13) Uani 0.546(6) 1 d PDU A 1
H12A H 0.4244 -0.1243 -0.0187 0.039 Uiso 0.546(6) 1 calc PR A 1
S1A S 1.2764(10) 0.4640(7) 0.1476(5) 0.0381(14) Uani 0.546(6) 1 d PDU A 1
O7A O 1.2344(17) 0.4037(11) 0.1899(8) 0.052(3) Uani 0.546(6) 1 d PD A 1
O8A O 1.3824(16) 0.5563(11) 0.1833(8) 0.057(5) Uani 0.546(6) 1 d PDU A 1
O6A O 1.313(2) 0.4204(16) 0.0858(9) 0.089(8) Uani 0.546(6) 1 d PDU A 1
C1A C 1.084(2) 0.4909(11) 0.1223(7) 0.044(4) Uani 0.546(6) 1 d PDU A 1
F1A F 1.0350(19) 0.5267(14) 0.1751(8) 0.061(6) Uani 0.546(6) 1 d PDU A 1
F2A F 0.9751(17) 0.4097(12) 0.0989(9) 0.102(6) Uani 0.546(6) 1 d PDU A 1
F3A F 1.094(2) 0.5347(17) 0.0767(9) 0.075(7) Uani 0.546(6) 1 d PDU A 1
S1B S 1.2525(12) 0.4601(8) 0.1337(6) 0.0383(14) Uani 0.454(6) 1 d PDU A 2
C1B C 1.1343(19) 0.5494(12) 0.1297(7) 0.044(4) Uani 0.454(6) 1 d PDU A 2
O7B O 1.1364(19) 0.3732(10) 0.1238(10) 0.052(3) Uani 0.454(6) 1 d PD A 2
O8B O 1.3442(18) 0.4978(13) 0.2022(7) 0.042(4) Uani 0.454(6) 1 d PDU A 2
O6B O 1.3423(17) 0.4674(12) 0.0831(7) 0.028(4) Uani 0.454(6) 1 d PDU A 2
F1B F 1.062(2) 0.5587(16) 0.1789(9) 0.062(7) Uani 0.454(6) 1 d PDU A 2
F2B F 1.2269(19) 0.6343(10) 0.1435(9) 0.067(5) Uani 0.454(6) 1 d PDU A 2
F3B F 1.052(3) 0.5236(18) 0.0689(8) 0.056(7) Uani 0.454(6) 1 d PDU A 2
C12B C 0.517(2) -0.2179(14) 0.0745(10) 0.0325(13) Uani 0.454(6) 1 d PDU A 2
H12B H 0.6087 -0.2074 0.1056 0.039 Uiso 0.454(6) 1 calc PR A 2
C11B C 0.471(3) -0.1447(11) 0.0606(12) 0.0322(13) Uani 0.454(6) 1 d PDU A 2
C13B C 0.425(2) -0.3083(14) 0.0412(11) 0.0327(13) Uani 0.454(6) 1 d PDU A 2
H13B H 0.4543 -0.3602 0.0506 0.039 Uiso 0.454(6) 1 calc PR A 2
C14B C 0.291(2) -0.3253(13) -0.0058(11) 0.0326(13) Uani 0.454(6) 1 d PDU A 2
H14B H 0.2309 -0.3871 -0.0300 0.039 Uiso 0.454(6) 1 calc PR A 2
C15B C 0.252(2) -0.2478(14) -0.0144(10) 0.0324(13) Uani 0.454(6) 1 d PDU A 2
H15B H 0.1577 -0.2567 -0.0431 0.039 Uiso 0.454(6) 1 calc PR A 2
N11B N 0.341(2) -0.1580(12) 0.0157(9) 0.0323(13) Uani 0.454(6) 1 d PDU A 2

loop_
_atom_site_aniso_label
_atom_site_aniso_U_11
_atom_site_aniso_U_22
_atom_site_aniso_U_33
_atom_site_aniso_U_23
_atom_site_aniso_U_13
_atom_site_aniso_U_12
P1 0.0107(10) 0.0410(17) 0.0288(13) 0.0124(12) 0.0033(9) 0.0092(11)
Ag1 0.0100(3) 0.0334(5) 0.0361(4) -0.0006(4) 0.0024(3) 0.0062(3)
C72 0.011(4) 0.057(8) 0.033(6) 0.016(5) 0.006(4) 0.013(5)
C2 0.035(6) 0.035(7) 0.068(9) 0.000(6) 0.030(6) 0.007(6)
C75 0.015(5) 0.035(7) 0.057(7) -0.011(6) 0.002(5) 0.006(5)
C31 0.015(4) 0.028(6) 0.035(6) 0.002(5) 0.002(4) 0.009(4)
C32 0.028(5) 0.044(7) 0.030(6) 0.000(5) 0.007(4) 0.012(5)
C33 0.038(6) 0.037(7) 0.040(7) -0.011(5) 0.004(5) 0.009(5)
C34 0.024(5) 0.036(7) 0.047(7) -0.006(5) 0.001(5) 0.006(5)
C35 0.015(5) 0.040(7) 0.039(6) 0.003(5) 0.003(4) -0.001(5)
C73 0.009(4) 0.068(9) 0.037(6) 0.010(6) 0.009(4) 0.011(5)
C55 0.023(5) 0.024(5) 0.031(5) 0.014(4) 0.013(4) 0.013(4)
C53 0.013(4) 0.037(6) 0.025(5) 0.004(5) 0.001(4) 0.002(4)
C52 0.014(4) 0.031(6) 0.025(5) 0.001(4) 0.006(4) 0.002(4)
C51 0.012(4) 0.034(6) 0.015(4) 0.004(4) 0.004(3) 0.006(4)
C61 0.017(5) 0.036(6) 0.042(6) -0.001(5) 0.006(4) 0.020(4)
C62 0.053(8) 0.049(8) 0.058(8) 0.004(7) 0.028(6) 0.028(7)
C63 0.059(9) 0.048(9) 0.079(10) -0.004(8) 0.024(8) 0.035(7)
C65 0.023(5) 0.027(6) 0.070(8) 0.011(6) -0.007(5) 0.015(5)
N61 0.014(4) 0.025(5) 0.050(6) 0.008(4) 0.001(4) 0.011(3)
C71 0.015(4) 0.056(8) 0.018(5) 0.006(5) 0.005(4) 0.010(5)
C74 0.012(5) 0.042(7) 0.051(7) -0.009(6) 0.001(4) 0.000(5)
C81 0.016(5) 0.047(7) 0.049(7) 0.021(6) 0.022(5) 0.015(5)
N81 0.025(4) 0.054(7) 0.049(6) 0.012(5) 0.010(4) 0.028(4)
C85 0.027(5) 0.053(8) 0.050(7) 0.015(6) 0.020(5) 0.012(5)
C84 0.027(6) 0.047(8) 0.073(9) 0.006(7) 0.018(6) 0.011(6)
C83 0.028(6) 0.033(7) 0.089(10) 0.028(7) 0.029(6) 0.008(5)
C21 0.011(4) 0.035(6) 0.032(5) 0.007(5) 0.000(4) 0.000(4)
N21 0.012(4) 0.034(5) 0.046(5) 0.012(4) 0.004(4) 0.002(4)
C25 0.020(5) 0.030(6) 0.061(8) 0.014(6) 0.003(5) 0.001(5)
C24 0.021(5) 0.037(7) 0.061(8) 0.006(6) 0.008(5) 0.010(5)
C23 0.018(5) 0.052(8) 0.073(9) 0.012(7) 0.012(5) 0.011(5)
C41 0.011(4) 0.036(6) 0.023(5) -0.001(4) -0.004(4) 0.004(4)
C42 0.017(4) 0.031(6) 0.034(6) 0.005(5) 0.007(4) 0.003(4)
N41 0.011(4) 0.040(6) 0.025(4) 0.005(4) -0.004(3) -0.003(4)
F4 0.034(4) 0.058(5) 0.090(6) -0.008(5) 0.027(4) -0.001(4)
F6 0.060(5) 0.031(4) 0.099(6) 0.020(4) 0.044(5) 0.003(4)
F5 0.054(5) 0.094(7) 0.075(6) 0.006(5) 0.052(4) 0.004(4)
N2 0.015(4) 0.024(5) 0.028(4) 0.003(4) -0.004(3) 0.008(3)
N31 0.016(4) 0.028(5) 0.033(5) 0.002(4) 0.002(3) 0.010(3)
N51 0.010(3) 0.031(5) 0.028(4) 0.004(4) 0.004(3) 0.006(3)
N4 0.011(3) 0.056(6) 0.036(4) 0.022(4) 0.010(3) 0.013(4)
N1 0.008(3) 0.047(6) 0.028(4) 0.010(4) 0.003(3) 0.010(4)
N3 0.016(4) 0.040(5) 0.040(5) 0.015(4) 0.012(3) 0.019(4)
C82 0.015(5) 0.042(7) 0.063(8) 0.031(6) 0.018(5) 0.009(5)
N71 0.009(4) 0.043(6) 0.038(5) -0.002(4) 0.003(3) 0.004(4)
C22 0.013(4) 0.032(7) 0.056(7) 0.006(6) 0.002(5) -0.001(4)
O1 0.016(3) 0.038(4) 0.035(4) 0.019(3) 0.001(3) 0.004(3)
O7 0.009(3) 0.054(5) 0.034(4) 0.020(4) 0.003(3) 0.007(3)
O8 0.019(3) 0.070(6) 0.042(4) 0.023(4) 0.013(3) 0.031(4)
O2 0.012(3) 0.035(4) 0.037(4) 0.010(3) 0.006(3) 0.006(3)
O3 0.012(3) 0.031(4) 0.028(4) 0.003(3) -0.001(3) 0.004(3)
O10 0.038(4) 0.052(6) 0.048(5) 0.011(4) 0.020(4) 0.005(4)
O6 0.015(3) 0.031(4) 0.040(4) 0.003(3) 0.012(3) 0.011(3)
O5 0.017(3) 0.034(4) 0.027(4) 0.001(3) 0.006(3) 0.017(3)
O4 0.011(3) 0.030(4) 0.023(3) 0.003(3) 0.002(2) 0.004(3)
O9 0.050(5) 0.031(5) 0.083(7) 0.015(5) 0.013(5) 0.021(4)
P4 0.0144(11) 0.0514(19) 0.0351(15) 0.0168(13) 0.0094(10) 0.0212(12)
P2 0.0108(10) 0.0326(15) 0.0237(12) 0.0054(11) 0.0034(9) 0.0086(10)
P3 0.0124(11) 0.0311(15) 0.0284(13) 0.0042(11) 0.0056(9) 0.0106(10)
Ag2 0.0133(3) 0.0342(5) 0.0498(5) 0.0115(4) 0.0060(3) 0.0038(3)
S2 0.0303(13) 0.0217(14) 0.0473(16) 0.0085(12) 0.0138(12) 0.0079(11)
C54 0.016(5) 0.056(8) 0.029(5) 0.013(5) 0.010(4) 0.020(5)
C64 0.034(7) 0.038(8) 0.086(11) -0.002(8) -0.003(7) 0.018(6)
C43 0.018(5) 0.058(8) 0.022(5) 0.000(5) 0.004(4) -0.002(5)
C45 0.019(5) 0.050(8) 0.035(6) 0.015(6) 0.001(4) -0.003(5)
C44 0.020(5) 0.062(9) 0.031(6) 0.013(6) 0.002(4) -0.004(5)
O11 0.039(4) 0.023(4) 0.052(5) 0.012(4) 0.011(4) 0.011(3)
N11A 0.0325(18) 0.0313(17) 0.0329(18) 0.0120(13) 0.0042(14) 0.0062(13)
C11A 0.0324(17) 0.0312(17) 0.0328(18) 0.0119(13) 0.0043(14) 0.0063(13)
C15A 0.0327(18) 0.0313(17) 0.0330(18) 0.0119(13) 0.0041(14) 0.0061(13)
C14A 0.0328(18) 0.0314(17) 0.0330(18) 0.0119(13) 0.0040(14) 0.0061(13)
C13A 0.0328(18) 0.0314(17) 0.0329(18) 0.0118(13) 0.0041(14) 0.0062(13)
C12A 0.0325(18) 0.0312(17) 0.0327(18) 0.0119(13) 0.0042(14) 0.0063(13)
S1A 0.039(2) 0.0394(18) 0.043(3) 0.0165(19) 0.017(2) 0.0149(17)
O7A 0.051(8) 0.041(8) 0.076(9) 0.030(7) 0.029(6) 0.012(6)
O8A 0.053(6) 0.054(6) 0.061(6) 0.018(4) 0.010(4) 0.011(4)
O6A 0.092(9) 0.092(9) 0.083(9) 0.021(5) 0.021(5) 0.026(5)
C1A 0.043(5) 0.046(5) 0.042(5) 0.015(3) 0.011(3) 0.005(3)
F1A 0.058(7) 0.061(7) 0.069(7) 0.016(4) 0.018(4) 0.024(5)
F2A 0.102(8) 0.102(8) 0.101(8) 0.038(5) 0.012(5) 0.020(5)
F3A 0.073(9) 0.078(9) 0.078(8) 0.033(5) 0.015(5) 0.019(5)
S1B 0.039(2) 0.0396(18) 0.044(3) 0.0170(19) 0.017(2) 0.0154(17)
C1B 0.043(5) 0.046(5) 0.042(5) 0.015(4) 0.011(3) 0.005(3)
O7B 0.051(8) 0.041(8) 0.076(9) 0.030(7) 0.029(6) 0.012(6)
O8B 0.044(6) 0.045(6) 0.038(6) 0.015(4) 0.008(4) 0.011(4)
O6B 0.027(5) 0.024(5) 0.031(5) 0.009(4) 0.007(4) 0.005(4)
F1B 0.056(8) 0.061(8) 0.066(8) 0.006(5) 0.012(5) 0.025(5)
F2B 0.071(6) 0.065(7) 0.066(6) 0.015(5) 0.012(5) 0.022(5)
F3B 0.054(8) 0.057(8) 0.060(8) 0.020(5) 0.011(5) 0.018(5)
C12B 0.0326(17) 0.0314(17) 0.0330(18) 0.0118(13) 0.0041(14) 0.0062(13)
C11B 0.0324(17) 0.0312(17) 0.0328(18) 0.0119(13) 0.0043(14) 0.0063(13)
C13B 0.0328(18) 0.0315(17) 0.0331(18) 0.0118(13) 0.0040(14) 0.0062(13)
C14B 0.0328(18) 0.0314(17) 0.0330(18) 0.0118(13) 0.0041(14) 0.0062(13)
C15B 0.0327(18) 0.0313(17) 0.0328(18) 0.0118(13) 0.0042(14) 0.0063(14)
N11B 0.0326(18) 0.0313(17) 0.0328(18) 0.0118(13) 0.0042(14) 0.0064(13)

loop_
_atom_type_symbol
_atom_type_description
_atom_type_scat_dispersion_real
_atom_type_scat_dispersion_imag
_atom_type_scat_source
C C 0.0033 0.0016 'International Tables Vol C Tables 4.2.6.8 and 6.1.1.4'
H H 0.0000 0.0000 'International Tables Vol C Tables 4.2.6.8 and 6.1.1.4'
N N 0.0061 0.0033 'International Tables Vol C Tables 4.2.6.8 and 6.1.1.4'
O O 0.0106 0.0060 'International Tables Vol C Tables 4.2.6.8 and 6.1.1.4'
F F 0.0171 0.0103 'International Tables Vol C Tables 4.2.6.8 and 6.1.1.4'
P P 0.1023 0.0942 'International Tables Vol C Tables 4.2.6.8 and 6.1.1.4'
S S 0.1246 0.1234 'International Tables Vol C Tables 4.2.6.8 and 6.1.1.4'
Ag Ag -0.8971 1.1015 'International Tables Vol C Tables 4.2.6.8 and 6.1.1.4'

loop_
_geom_angle_atom_site_label_1
_geom_angle_atom_site_label_2
_geom_angle_atom_site_label_3
_geom_angle
N4 P1 O1 108.3(4)
N4 P1 N1 120.3(5)
O1 P1 N1 107.0(4)
N4 P1 O2 113.8(5)
O1 P1 O2 99.9(4)
N1 P1 O2 105.5(4)
N71 Ag1 N51 130.2(3)
N71 Ag1 O9 86.6(3)
N51 Ag1 O9 92.1(3)
N71 Ag1 N31 97.8(3)
N51 Ag1 N31 132.0(2)
O9 Ag1 N31 89.7(3)
C71 C72 C73 116.6(11)
C71 C72 H72 121.7
C73 C72 H72 121.7
F6 C2 F5 107.5(12)
F6 C2 F4 108.0(10)
F5 C2 F4 107.1(9)
F6 C2 S2 111.6(7)
F5 C2 S2 111.3(8)
F4 C2 S2 111.1(10)
N71 C75 C74 122.0(11)
N71 C75 H75 119.0
C74 C75 H75 119.0
N31 C31 C32 125.4(10)
N31 C31 O3 116.2(8)
C32 C31 O3 118.5(10)
C31 C32 C33 118.0(11)
C31 C32 H32 121.0
C33 C32 H32 121.0
C32 C33 C34 118.5(10)
C32 C33 H33 120.8
C34 C33 H33 120.8
C35 C34 C33 118.9(11)
C35 C34 H34 120.6
C33 C34 H34 120.6
N31 C35 C34 123.5(11)
N31 C35 H35 118.2
C34 C35 H35 118.2
C74 C73 C72 119.6(9)
C74 C73 H73 120.2
C72 C73 H73 120.2
N51 C55 C54 121.9(10)
N51 C55 H55 119.1
C54 C55 H55 119.1
C54 C53 C52 120.4(9)
C54 C53 H53 119.8
C52 C53 H53 119.8
C53 C52 C51 117.1(10)
C53 C52 H52 121.4
C51 C52 H52 121.4
N51 C51 O5 116.6(7)
N51 C51 C52 124.3(9)
O5 C51 C52 118.9(9)
N61 C61 O6 113.5(9)
N61 C61 C62 126.5(11)
O6 C61 C62 120.0(11)
C61 C62 C63 114.5(14)
C61 C62 H62 122.7
C63 C62 H62 122.7
C64 C63 C62 122.2(13)
C64 C63 H63 118.9
C62 C63 H63 118.9
N61 C65 C64 123.7(13)
N61 C65 H65 118.1
C64 C65 H65 118.1
C61 N61 C65 116.2(10)
C61 N61 Ag2 118.8(7)
C65 N61 Ag2 119.2(8)
N71 C71 C72 124.6(11)
N71 C71 O7 113.5(8)
C72 C71 O7 121.8(11)
C73 C74 C75 119.1(11)
C73 C74 H74 120.4
C75 C74 H74 120.4
N81 C81 O8 118.6(10)
N81 C81 C82 125.4(11)
O8 C81 C82 116.0(10)
C81 N81 C85 116.6(11)
N81 C85 C84 123.4(13)
N81 C85 H85 118.3
C84 C85 H85 118.3
C85 C84 C83 119.0(13)
C85 C84 H84 120.5
C83 C84 H84 120.5
C82 C83 C84 119.4(12)
C82 C83 H83 120.3
C84 C83 H83 120.3
N21 C21 C22 123.8(11)
N21 C21 O2 112.8(8)
C22 C21 O2 123.4(9)
C21 N21 C25 118.3(9)
C21 N21 Ag2 118.8(7)
C25 N21 Ag2 122.9(6)
N21 C25 C24 120.4(10)
N21 C25 H25 119.8
C24 C25 H25 119.8
C23 C24 C25 119.1(12)
C23 C24 H24 120.4
C25 C24 H24 120.4
C22 C23 C24 120.7(10)
C22 C23 H23 119.6
C24 C23 H23 119.6
N41 C41 O4 114.7(8)
N41 C41 C42 125.8(10)
O4 C41 C42 119.3(10)
C43 C42 C41 115.0(11)
C43 C42 H42 122.5
C41 C42 H42 122.5
C41 N41 C45 118.4(10)
C41 N41 Ag2 120.1(7)
C45 N41 Ag2 121.4(8)
P2 N2 P3 129.4(6)
C31 N31 C35 115.7(9)
C31 N31 Ag1 129.0(7)
C35 N31 Ag1 115.2(7)
C51 N51 C55 117.4(8)
C51 N51 Ag1 120.4(6)
C55 N51 Ag1 121.3(7)
P4 N4 P1 128.6(5)
P2 N1 P1 136.3(6)
P3 N3 P4 126.5(6)
C83 C82 C81 116.2(12)
C83 C82 H82 121.9
C81 C82 H82 121.9
C71 N71 C75 117.8(8)
C71 N71 Ag1 117.8(7)
C75 N71 Ag1 124.3(7)
C23 C22 C21 117.7(10)
C23 C22 H22 121.2
C21 C22 H22 121.2
C11A O1 P1 122.2(12)
C11B O1 P1 129.4(13)
C71 O7 P4 127.2(6)
C81 O8 P4 123.6(6)
C21 O2 P1 128.0(6)
C31 O3 P2 123.7(6)
C61 O6 P3 123.3(6)
C51 O5 P3 123.4(5)
C41 O4 P2 124.9(5)
S2 O9 Ag1 140.4(6)
N4 P4 N3 119.3(4)
N4 P4 O8 105.0(4)
N3 P4 O8 109.2(5)
N4 P4 O7 109.2(5)
N3 P4 O7 107.1(4)
O8 P4 O7 106.3(4)
N1 P2 N2 121.5(4)
N1 P2 O3 106.8(4)
N2 P2 O3 108.6(4)
N1 P2 O4 112.5(4)
N2 P2 O4 104.5(4)
O3 P2 O4 101.1(3)
N3 P3 N2 121.9(4)
N3 P3 O6 106.8(5)
N2 P3 O6 107.0(4)
N3 P3 O5 107.4(4)
N2 P3 O5 106.9(4)
O6 P3 O5 105.9(4)
N41 Ag2 N61 143.3(3)
N41 Ag2 N21 119.4(3)
N61 Ag2 N21 93.8(3)
N41 Ag2 O7A 102.0(4)
N61 Ag2 O7A 82.0(4)
N21 Ag2 O7A 105.3(4)
O11 S2 O10 115.9(5)
O11 S2 O9 113.6(5)
O10 S2 O9 115.4(6)
O11 S2 C2 103.4(6)
O10 S2 C2 103.8(5)
O9 S2 C2 102.3(6)
C53 C54 C55 118.8(10)
C53 C54 H54 120.6
C55 C54 H54 120.6
C63 C64 C65 116.8(13)
C63 C64 H64 121.6
C65 C64 H64 121.6
C44 C43 C42 120.2(11)
C44 C43 H43 119.9
C42 C43 H43 119.9
N41 C45 C44 121.0(12)
N41 C45 H45 119.5
C44 C45 H45 119.5
C45 C44 C43 119.5(11)
C45 C44 H44 120.2
C43 C44 H44 120.2
C11A N11A C15A 114.8(14)
C12A C11A N11A 128.7(14)
C12A C11A O1 107.7(18)
N11A C11A O1 123.6(18)
C14A C15A N11A 122.6(16)
C14A C15A H15A 118.7
N11A C15A H15A 118.7
C15A C14A C13A 117.9(16)
C15A C14A H14A 121.0
C13A C14A H14A 121.0
C12A C13A C14A 121.6(16)
C12A C13A H13A 119.2
C14A C13A H13A 119.2
C11A C12A C13A 114.3(16)
C11A C12A H12A 122.8
C13A C12A H12A 122.8
O6A S1A O7A 116.2(12)
O6A S1A O8A 114.9(12)
O7A S1A O8A 113.4(11)
O6A S1A C1A 103.9(9)
O7A S1A C1A 102.2(7)
O8A S1A C1A 103.9(8)
S1A O7A Ag2 147.3(10)
F3A C1A F1A 118.8(16)
F3A C1A F2A 109.3(17)
F1A C1A F2A 99.9(15)
F3A C1A S1A 110.9(12)
F1A C1A S1A 109.3(11)
F2A C1A S1A 107.6(12)
O7B S1B O6B 117.3(12)
O7B S1B O8B 113.0(12)
O6B S1B O8B 114.5(11)
O7B S1B C1B 103.8(8)
O6B S1B C1B 103.3(9)
O8B S1B C1B 102.5(8)
F1B C1B F2B 100.2(16)
F1B C1B F3B 118.7(16)
F2B C1B F3B 110.7(18)
F1B C1B S1B 109.6(12)
F2B C1B S1B 110.5(12)
F3B C1B S1B 107.1(12)
C11B C12B C13B 117.3(18)
C11B C12B H12B 121.4
C13B C12B H12B 121.4
N11B C11B C12B 122.4(14)
N11B C11B O1 110.3(19)
C12B C11B O1 127(2)
C12B C13B C14B 122.2(18)
C12B C13B H13B 118.9
C14B C13B H13B 118.9
C15B C14B C13B 115.8(16)
C15B C14B H14B 122.1
C13B C14B H14B 122.1
C14B C15B N11B 123.9(17)
C14B C15B H15B 118.0
N11B C15B H15B 118.0
C11B N11B C15B 118.2(16)

loop_
_geom_bond_atom_site_label_1
_geom_bond_atom_site_label_2
_geom_bond_distance
P1 N4 1.567(8)
P1 O1 1.583(7)
P1 N1 1.582(8)
P1 O2 1.585(8)
Ag1 N71 2.334(7)
Ag1 N51 2.343(7)
Ag1 O9 2.467(9)
Ag1 N31 2.473(8)
C72 C71 1.389(12)
C72 C73 1.385(17)
C72 H72 0.9300
C2 F6 1.323(15)
C2 F5 1.329(13)
C2 F4 1.344(15)
C2 S2 1.814(12)
C75 N71 1.333(15)
C75 C74 1.389(13)
C75 H75 0.9300
C31 N31 1.335(13)
C31 C32 1.348(14)
C31 O3 1.398(12)
C32 C33 1.378(17)
C32 H32 0.9300
C33 C34 1.387(17)
C33 H33 0.9300
C34 C35 1.359(15)
C34 H34 0.9300
C35 N31 1.342(14)
C35 H35 0.9300
C73 C74 1.359(17)
C73 H73 0.9300
C55 N51 1.352(12)
C55 C54 1.389(13)
C55 H55 0.9300
C53 C54 1.363(16)
C53 C52 1.366(15)
C53 H53 0.9300
C52 C51 1.393(12)
C52 H52 0.9300
C51 N51 1.315(13)
C51 O5 1.383(11)
C61 N61 1.318(15)
C61 O6 1.385(13)
C61 C62 1.389(16)
C62 C63 1.400(19)
C62 H62 0.9300
C63 C64 1.37(2)
C63 H63 0.9300
C65 N61 1.352(14)
C65 C64 1.393(19)
C65 H65 0.9300
N61 Ag2 2.253(9)
C71 N71 1.309(15)
C71 O7 1.379(13)
C74 H74 0.9300
C81 N81 1.309(14)
C81 O8 1.382(13)
C81 C82 1.395(16)
N81 C85 1.330(15)
C85 C84 1.362(18)
C85 H85 0.9300
C84 C83 1.377(19)
C84 H84 0.9300
C83 C82 1.375(17)
C83 H83 0.9300
C21 N21 1.312(12)
C21 C22 1.371(13)
C21 O2 1.381(13)
N21 C25 1.363(14)
N21 Ag2 2.332(8)
C25 C24 1.378(14)
C25 H25 0.9300
C24 C23 1.362(16)
C24 H24 0.9300
C23 C22 1.349(17)
C23 H23 0.9300
C41 N41 1.297(14)
C41 O4 1.398(12)
C41 C42 1.411(14)
C42 C43 1.393(15)
C42 H42 0.9300
N41 C45 1.356(13)
N41 Ag2 2.231(9)
N2 P2 1.563(8)
N2 P3 1.571(8)
N4 P4 1.556(9)
N1 P2 1.558(7)
N3 P3 1.561(8)
N3 P4 1.563(8)
C82 H82 0.9300
C22 H22 0.9300
O1 C11A 1.363(15)
O1 C11B 1.465(16)
O7 P4 1.587(8)
O8 P4 1.583(7)
O3 P2 1.571(7)
O10 S2 1.435(8)
O6 P3 1.582(7)
O5 P3 1.586(7)
O4 P2 1.588(7)
O9 S2 1.454(9)
Ag2 O7A 2.431(13)
S2 O11 1.423(8)
C54 H54 0.9300
C64 H64 0.9300
C43 C44 1.384(18)
C43 H43 0.9300
C45 C44 1.387(17)
C45 H45 0.9300
C44 H44 0.9300
N11A C11A 1.33(3)
N11A C15A 1.35(2)
C11A C12A 1.30(3)
C15A C14A 1.33(2)
C15A H15A 0.9300
C14A C13A 1.38(2)
C14A H14A 0.9300
C13A C12A 1.36(2)
C13A H13A 0.9300
C12A H12A 0.9300
S1A O6A 1.407(14)
S1A O7A 1.423(13)
S1A O8A 1.434(14)
S1A C1A 1.890(19)
C1A F3A 1.276(14)
C1A F1A 1.274(14)
C1A F2A 1.297(14)
S1B O7B 1.403(14)
S1B O6B 1.401(14)
S1B O8B 1.459(14)
S1B C1B 1.90(2)
C1B F1B 1.265(14)
C1B F2B 1.280(15)
C1B F3B 1.299(14)
C12B C11B 1.34(3)
C12B C13B 1.36(2)
C12B H12B 0.9300
C11B N11B 1.34(3)
C13B C14B 1.38(2)
C13B H13B 0.9300
C14B C15B 1.33(2)
C14B H14B 0.9300
C15B N11B 1.34(2)
C15B H15B 0.9300
